data_7153614
loop_
_publ_author_name
'Sivaraman, Mahalingam'
'Perumal, Paramasivan T.'

_publ_section_title
;
 Synthesis of tetracyclic chromenones via platinum(ii) chloride catalysed
 cascade cyclization of enediyne-enones.
;
_journal_issue 8
_journal_name_full 'Organic &amp; biomolecular chemistry'
_journal_page_first 1318
_journal_page_last 1327
_journal_paper_doi 10.1039/c3ob41911h
_journal_volume 12
_journal_year 2014
_chemical_formula_sum 'C H N O S'
_chemical_formula_weight 75.09
_chemical_name_systematic
;

 ?

;
_space_group_IT_number 61
_symmetry_cell_setting orthorhombic
_symmetry_space_group_name_Hall '-P 2ac 2ab'
_symmetry_space_group_name_H-M 'P b c a'
_atom_sites_solution_hydrogens geom
_atom_sites_solution_primary direct
_atom_sites_solution_secondary difmap
_audit_creation_method SHELXL-97
_cell_angle_alpha 90.00
_cell_angle_beta 90.00
_cell_angle_gamma 90.00
_cell_formula_units_Z 42
_cell_length_a 13.4815(4)
_cell_length_b 8.2127(3)
_cell_length_c 28.9529(9)
_cell_measurement_reflns_used 4864
_cell_measurement_temperature 273(2)
_cell_measurement_theta_max 0.00
_cell_measurement_theta_min 0.00
_cell_volume 3205.65(18)
_computing_cell_refinement 'APEXII/SAINT, Bruker,2004'
_computing_data_collection 'APEXII, Bruker,2004'
_computing_data_reduction 'SAINT PLUS/XPREP, Bruker,2004'
_computing_molecular_graphics 'ORTEP-3   (Farrugia, 1997)'
_computing_publication_material 'SHELXL-97  (Sheldrick, 2008)'
_computing_structure_refinement 'SHELXL-97  (Sheldrick, 2008)'
_computing_structure_solution 'SHELXS-97  (Sheldrick, 2008)'
_diffrn_ambient_temperature 273(2)
_diffrn_measured_fraction_theta_full 0.853
_diffrn_measured_fraction_theta_max 0.853
_diffrn_measurement_device_type 'Bruker APEXII CCD area detector'
_diffrn_measurement_method 'phi and omega scans'
_diffrn_radiation_monochromator graphite
_diffrn_radiation_source 'fine-focus sealed tube'
_diffrn_radiation_type MoK\a
_diffrn_radiation_wavelength 0.71073
_diffrn_reflns_av_R_equivalents 0.0222
_diffrn_reflns_av_sigmaI/netI 0.0174
_diffrn_reflns_limit_h_max 15
_diffrn_reflns_limit_h_min -16
_diffrn_reflns_limit_k_max 7
_diffrn_reflns_limit_k_min -7
_diffrn_reflns_limit_l_max 33
_diffrn_reflns_limit_l_min -34
_diffrn_reflns_number 10575
_diffrn_reflns_theta_full 24.99
_diffrn_reflns_theta_max 24.99
_diffrn_reflns_theta_min 1.41
_exptl_absorpt_coefficient_mu 0.781
_exptl_absorpt_correction_T_max 0.8594
_exptl_absorpt_correction_T_min 0.7716
_exptl_absorpt_correction_type multi-scan
_exptl_absorpt_process_details 'SADABS (BRuker,2004)'
_exptl_crystal_colour colourless
_exptl_crystal_density_diffrn 1.634
_exptl_crystal_density_method 'not measured'
_exptl_crystal_description Block
_exptl_crystal_F_000 1596
_exptl_crystal_size_max 0.35
_exptl_crystal_size_mid 0.25
_exptl_crystal_size_min 0.20
_refine_diff_density_max 0.135
_refine_diff_density_min -0.199
_refine_diff_density_rms 0.043
_refine_ls_extinction_method none
_refine_ls_goodness_of_fit_ref 1.089
_refine_ls_hydrogen_treatment mixed
_refine_ls_matrix_type full
_refine_ls_number_parameters 237
_refine_ls_number_reflns 2401
_refine_ls_number_restraints 0
_refine_ls_restrained_S_all 1.089
_refine_ls_R_factor_all 0.0456
_refine_ls_R_factor_gt 0.0357
_refine_ls_shift/su_max 0.001
_refine_ls_shift/su_mean 0.000
_refine_ls_structure_factor_coef Fsqd
_refine_ls_weighting_details 'calc w=1/[\s^2^(Fo^2^)+(0.0439P)^2^+0.6557P] where P=(Fo^2^+2Fc^2^)/3'
_refine_ls_weighting_scheme calc
_refine_ls_wR_factor_gt 0.0818
_refine_ls_wR_factor_ref 0.0894
_reflns_number_gt 1987
_reflns_number_total 2401
_reflns_threshold_expression >2sigma(I)
_cod_data_source_file c3ob41911h.txt
_cod_data_source_block new
_cod_depositor_comments
;
The following automatic conversions were performed:

'_symmetry_cell_setting' value 'Orthorhombic' changed to
'orthorhombic' according to
/usr/data/users/saulius/automatic-downloads/current/RSC/lib/dictionaries/cif_core.dic
dictionary named 'cif_core.dic' version 2.4.2 from 2011-04-26.

Automatic conversion script
Id: cif_fix_values 2281 2013-09-26 08:29:07Z andrius 
;
_cod_original_sg_symbol_H-M Pbca
_cod_database_code 7153614

loop_
_symmetry_equiv_pos_as_xyz
'x, y, z'
'-x+1/2, -y, z+1/2'
'-x, y+1/2, -z+1/2'
'x+1/2, -y+1/2, -z'
'-x, -y, -z'
'x-1/2, y, -z-1/2'
'x, -y-1/2, z-1/2'
'-x-1/2, y-1/2, z'

loop_
_atom_site_label
_atom_site_type_symbol
_atom_site_fract_x
_atom_site_fract_y
_atom_site_fract_z
_atom_site_U_iso_or_equiv
_atom_site_adp_type
_atom_site_occupancy
_atom_site_symmetry_multiplicity
_atom_site_calc_flag
_atom_site_refinement_flags
_atom_site_disorder_assembly
_atom_site_disorder_group
C1 C 0.68897(13) 0.5791(2) 0.12337(6) 0.0541(5) Uani 1 1 d . . .
H1 H 0.7266 0.6410 0.1438 0.065 Uiso 1 1 calc R . .
C2 C 0.68236(14) 0.6259(3) 0.07859(7) 0.0588(5) Uani 1 1 d . . .
H2 H 0.7156 0.7184 0.0684 0.071 Uiso 1 1 calc R . .
C3 C 0.62534(13) 0.5345(2) 0.04770(6) 0.0510(5) Uani 1 1 d . . .
H3 H 0.6227 0.5645 0.0167 0.061 Uiso 1 1 calc R . .
C4 C 0.57366(11) 0.4018(2) 0.06252(5) 0.0428(4) Uani 1 1 d . . .
H4 H 0.5346 0.3445 0.0416 0.051 Uiso 1 1 calc R . .
C5 C 0.57802(10) 0.3492(2) 0.10909(5) 0.0374(4) Uani 1 1 d . . .
C6 C 0.52997(11) 0.2064(2) 0.12632(5) 0.0379(4) Uani 1 1 d . . .
C7 C 0.46187(11) 0.1062(2) 0.09799(5) 0.0394(4) Uani 1 1 d . . .
C8 C 0.38422(12) 0.1747(3) 0.06843(5) 0.0429(5) Uani 1 1 d . . .
C9 C 0.32761(14) 0.0599(3) 0.03790(6) 0.0590(5) Uani 1 1 d . . .
H9A H 0.3166 0.1120 0.0083 0.071 Uiso 1 1 calc R . .
H9B H 0.2632 0.0396 0.0517 0.071 Uiso 1 1 calc R . .
C10 C 0.37854(15) -0.1010(3) 0.02990(6) 0.0630(6) Uani 1 1 d . . .
H10A H 0.4372 -0.0846 0.0111 0.076 Uiso 1 1 calc R . .
H10B H 0.3343 -0.1739 0.0134 0.076 Uiso 1 1 calc R . .
C11 C 0.40775(14) -0.1767(3) 0.07560(7) 0.0594(6) Uani 1 1 d . . .
H11A H 0.3488 -0.2143 0.0916 0.071 Uiso 1 1 calc R . .
H11B H 0.4502 -0.2701 0.0701 0.071 Uiso 1 1 calc R . .
C12 C 0.46101(12) -0.0562(3) 0.10492(6) 0.0467(5) Uani 1 1 d . . .
C13 C 0.51608(14) -0.0208(2) 0.18096(6) 0.0535(5) Uani 1 1 d . . .
H13A H 0.5597 -0.0708 0.2035 0.064 Uiso 1 1 calc R . .
H13B H 0.4508 -0.0115 0.1948 0.064 Uiso 1 1 calc R . .
C14 C 0.55397(11) 0.1460(2) 0.16960(5) 0.0396(4) Uani 1 1 d . . .
C15 C 0.61543(11) 0.2362(2) 0.20048(5) 0.0403(4) Uani 1 1 d . A .
C16 C 0.65382(12) 0.3812(2) 0.18532(6) 0.0451(5) Uani 1 1 d . . .
H16 H 0.6904 0.4443 0.2058 0.054 Uiso 1 1 calc R . .
C17 C 0.64005(11) 0.4388(2) 0.13976(5) 0.0413(4) Uani 1 1 d . . .
C18 C 0.63898(14) 0.1778(2) 0.24747(6) 0.0463(5) Uani 1 1 d . . .
S1 S 0.7529(2) 0.2172(3) 0.27076(7) 0.0603(5) Uani 0.658(4) 1 d P A 1
C19 C 0.5818(10) 0.0988(19) 0.2779(5) 0.068(4) Uani 0.658(4) 1 d P A 1
H19 H 0.5170 0.0667 0.2718 0.081 Uiso 0.658(4) 1 calc PR A 1
S1A S 0.5603(7) 0.0721(12) 0.2826(3) 0.0613(12) Uani 0.326(4) 1 d P A 2
C19A C 0.7272(14) 0.224(3) 0.2696(6) 0.094(10) Uani 0.326(4) 1 d P A 2
H19A H 0.7767 0.2919 0.2583 0.113 Uiso 0.326(4) 1 calc PR A 2
C20 C 0.63343(19) 0.0675(3) 0.32306(7) 0.0748(7) Uani 1 1 d . . .
H20 H 0.6071 0.0137 0.3485 0.090 Uiso 1 1 calc R A 1
C21 C 0.72395(18) 0.1313(3) 0.31978(7) 0.0753(7) Uani 1 1 d . A .
H21 H 0.7686 0.1271 0.3442 0.090 Uiso 1 1 calc R B 1
O1 O 0.51013(9) -0.12402(16) 0.14059(4) 0.0587(4) Uani 1 1 d . . .
O2 O 0.36099(9) 0.31890(19) 0.07004(4) 0.0559(4) Uani 1 1 d . . .

loop_
_atom_site_aniso_label
_atom_site_aniso_U_11
_atom_site_aniso_U_22
_atom_site_aniso_U_33
_atom_site_aniso_U_23
_atom_site_aniso_U_13
_atom_site_aniso_U_12
C1 0.0512(10) 0.0441(14) 0.0669(11) -0.0051(9) -0.0063(8) -0.0123(10)
C2 0.0548(11) 0.0500(14) 0.0716(12) 0.0095(10) 0.0016(9) -0.0150(10)
C3 0.0473(10) 0.0517(14) 0.0542(10) 0.0045(9) 0.0046(8) -0.0023(10)
C4 0.0365(8) 0.0425(13) 0.0492(9) -0.0068(8) 0.0016(7) 0.0001(9)
C5 0.0312(7) 0.0334(12) 0.0476(8) -0.0071(7) 0.0031(6) 0.0031(8)
C6 0.0305(7) 0.0334(12) 0.0498(9) -0.0075(8) 0.0009(6) 0.0022(8)
C7 0.0352(8) 0.0346(13) 0.0486(9) -0.0068(8) 0.0030(6) -0.0020(8)
C8 0.0355(8) 0.0499(15) 0.0433(9) -0.0029(8) 0.0039(6) -0.0059(9)
C9 0.0594(11) 0.0635(15) 0.0540(10) -0.0022(10) -0.0104(8) -0.0177(11)
C10 0.0649(12) 0.0682(17) 0.0558(11) -0.0204(10) 0.0100(9) -0.0275(12)
C11 0.0550(11) 0.0446(14) 0.0786(13) -0.0171(10) 0.0019(9) -0.0090(10)
C12 0.0374(9) 0.0415(15) 0.0612(10) -0.0089(9) 0.0003(7) -0.0007(9)
C13 0.0547(10) 0.0438(14) 0.0620(11) 0.0023(9) -0.0109(8) -0.0065(10)
C14 0.0334(8) 0.0328(12) 0.0527(9) -0.0031(8) 0.0012(7) 0.0000(8)
C15 0.0346(8) 0.0391(12) 0.0474(9) -0.0062(8) 0.0017(6) 0.0017(8)
C16 0.0407(8) 0.0439(13) 0.0509(9) -0.0126(8) -0.0038(7) -0.0032(9)
C17 0.0346(8) 0.0350(12) 0.0542(9) -0.0064(8) 0.0012(7) -0.0004(8)
C18 0.0449(10) 0.0462(13) 0.0479(9) -0.0071(9) -0.0002(9) 0.0027(9)
S1 0.0546(9) 0.0760(10) 0.0503(6) -0.0163(6) -0.0133(5) 0.0044(6)
C19 0.067(7) 0.075(8) 0.061(5) 0.002(4) 0.004(4) 0.010(5)
S1A 0.069(3) 0.061(2) 0.0539(14) 0.0049(13) 0.0135(14) -0.0092(16)
C19A 0.099(18) 0.118(14) 0.065(9) 0.032(8) 0.026(9) 0.013(9)
C20 0.0979(18) 0.0696(18) 0.0571(12) 0.0016(11) 0.0113(11) 0.0067(14)
C21 0.0851(16) 0.089(2) 0.0515(11) -0.0133(11) -0.0150(10) 0.0174(15)
O1 0.0606(8) 0.0349(9) 0.0807(9) -0.0045(7) -0.0142(7) -0.0003(6)
O2 0.0464(7) 0.0558(11) 0.0654(8) -0.0033(7) -0.0087(5) 0.0073(7)

loop_
_atom_type_symbol
_atom_type_description
_atom_type_scat_dispersion_real
_atom_type_scat_dispersion_imag
_atom_type_scat_source
C C 0.0033 0.0016 'International Tables Vol C Tables 4.2.6.8 and 6.1.1.4'
H H 0.0000 0.0000 'International Tables Vol C Tables 4.2.6.8 and 6.1.1.4'
N N 0.0061 0.0033 'International Tables Vol C Tables 4.2.6.8 and 6.1.1.4'
O O 0.0106 0.0060 'International Tables Vol C Tables 4.2.6.8 and 6.1.1.4'
S S 0.1246 0.1234 'International Tables Vol C Tables 4.2.6.8 and 6.1.1.4'

loop_
_geom_angle_atom_site_label_1
_geom_angle_atom_site_label_2
_geom_angle_atom_site_label_3
_geom_angle
C2 C1 C17 121.52(17)
C1 C2 C3 119.73(18)
C4 C3 C2 120.60(17)
C3 C4 C5 121.49(16)
C4 C5 C17 117.38(15)
C4 C5 C6 124.30(15)
C17 C5 C6 118.17(15)
C14 C6 C5 120.23(14)
C14 C6 C7 116.51(15)
C5 C6 C7 122.92(14)
C12 C7 C8 117.42(16)
C12 C7 C6 118.19(15)
C8 C7 C6 123.60(17)
O2 C8 C7 122.09(16)
O2 C8 C9 119.97(16)
C7 C8 C9 117.80(18)
C8 C9 C10 114.18(16)
C9 C10 C11 110.14(15)
C12 C11 C10 110.53(17)
O1 C12 C7 121.25(16)
O1 C12 C11 113.52(18)
C7 C12 C11 125.23(17)
O1 C13 C14 112.17(14)
C6 C14 C15 121.08(16)
C6 C14 C13 116.51(14)
C15 C14 C13 122.35(15)
C16 C15 C14 118.03(15)
C16 C15 C18 119.72(15)
C14 C15 C18 122.25(17)
C15 C16 C17 122.66(15)
C1 C17 C16 121.72(15)
C1 C17 C5 119.15(15)
C16 C17 C5 119.09(16)
C19 C18 C19A 108.5(11)
C19 C18 C15 129.8(7)
C19A C18 C15 121.0(9)
C19 C18 S1A 4.7(10)
C19A C18 S1A 113.1(9)
C15 C18 S1A 125.4(3)
C19 C18 S1 110.4(7)
C19A C18 S1 6.5(9)
C15 C18 S1 119.71(17)
S1A C18 S1 114.8(3)
C21 S1 C18 92.69(18)
C18 C19 C20 112.9(10)
C20 S1A C18 93.9(5)
C18 C19A C21 104.9(13)
C21 C20 C19 107.2(4)
C21 C20 S1A 121.7(3)
C19 C20 S1A 14.7(6)
C20 C21 S1 116.80(19)
C20 C21 C19A 105.7(7)
S1 C21 C19A 12.3(7)
C12 O1 C13 113.84(14)

loop_
_geom_bond_atom_site_label_1
_geom_bond_atom_site_label_2
_geom_bond_distance
C1 C2 1.355(3)
C1 C17 1.410(3)
C2 C3 1.398(3)
C3 C4 1.363(3)
C4 C5 1.417(2)
C5 C17 1.424(2)
C5 C6 1.429(2)
C6 C14 1.386(2)
C6 C7 1.481(2)
C7 C12 1.349(3)
C7 C8 1.464(2)
C8 O2 1.226(2)
C8 C9 1.501(3)
C9 C10 1.507(3)
C10 C11 1.514(3)
C11 C12 1.489(3)
C12 O1 1.347(2)
C13 O1 1.446(2)
C13 C14 1.498(3)
C14 C15 1.427(2)
C15 C16 1.371(2)
C15 C18 1.477(2)
C16 C17 1.413(2)
C18 C19 1.339(10)
C18 C19A 1.403(18)
C18 S1A 1.707(8)
C18 S1 1.708(2)
S1 C21 1.632(4)
C19 C20 1.502(16)
S1A C20 1.533(10)
C19A C21 1.64(2)
C20 C21 1.331(3)
